data_7057835
loop_
_publ_author_name
'Chen, Lizhu'
'Dulaney, Hunter A.'
'Wilkins, Branford O.'
'Farmer, Sarah'
'Zhang, Yanbing'
'Fronczek, Frank R.'
'Jurss, Jonah W.'

_publ_section_title
;
 High-spin enforcement in first-row metal complexes of a constrained
 polyaromatic ligand: synthesis, structure, and properties
;
_journal_issue 23
_journal_name_full 'New Journal of Chemistry'
_journal_page_first 18667
_journal_paper_doi 10.1039/C8NJ02072H
_journal_volume 42
_journal_year 2018
_chemical_formula_moiety 'C38 H30 Co F6 N5 O6.50 S2'
_chemical_formula_sum 'C38 H30 Co F6 N5 O6.5 S2'
_chemical_formula_weight 897.72
_chemical_name_common LY-23-Co
_space_group_crystal_system triclinic
_space_group_IT_number 2
_space_group_name_Hall '-P 1'
_space_group_name_H-M_alt 'P -1'
_symmetry_space_group_name_Hall '-P 1'
_symmetry_space_group_name_H-M 'P -1'
_atom_sites_solution_hydrogens geom
_audit_creation_method SHELXL-2016/6
_audit_update_record
;
2018-04-17 deposited with the CCDC.
2018-10-19 downloaded from the CCDC.
;
_cell_angle_alpha 86.292(2)
_cell_angle_beta 83.904(3)
_cell_angle_gamma 80.749(3)
_cell_formula_units_Z 2
_cell_length_a 9.1905(5)
_cell_length_b 13.9412(9)
_cell_length_c 15.1233(9)
_cell_measurement_reflns_used 9894
_cell_measurement_temperature 100(2)
_cell_measurement_theta_max 25.40
_cell_measurement_theta_min 2.52
_cell_volume 1899.4(2)
_computing_cell_refinement 'Bruker SAINT'
_computing_data_collection 'Bruker APEX2'
_computing_data_reduction 'Bruker SAINT'
_computing_molecular_graphics WinGX
_computing_publication_material WinGX
_computing_structure_refinement 'SHELXL-2016/6 (Sheldrick, 2016)'
_computing_structure_solution 'SHELXL-2016/6 (Sheldrick, 2016)'
_diffrn_ambient_temperature 100(2)
_diffrn_measured_fraction_theta_full 0.968
_diffrn_measured_fraction_theta_max 0.882
_diffrn_measurement_device_type 'Bruker APEX-II CCD'
_diffrn_measurement_method 'phi and omega scans'
_diffrn_radiation_monochromator graphite
_diffrn_radiation_type MoK\a
_diffrn_radiation_wavelength 0.71073
_diffrn_reflns_av_R_equivalents 0.0272
_diffrn_reflns_av_unetI/netI 0.0263
_diffrn_reflns_Laue_measured_fraction_full 0.968
_diffrn_reflns_Laue_measured_fraction_max 0.882
_diffrn_reflns_limit_h_max 11
_diffrn_reflns_limit_h_min -11
_diffrn_reflns_limit_k_max 16
_diffrn_reflns_limit_k_min -16
_diffrn_reflns_limit_l_max 18
_diffrn_reflns_limit_l_min -18
_diffrn_reflns_number 27618
_diffrn_reflns_point_group_measured_fraction_full 0.968
_diffrn_reflns_point_group_measured_fraction_max 0.882
_diffrn_reflns_theta_full 25.242
_diffrn_reflns_theta_max 25.458
_diffrn_reflns_theta_min 1.356
_diffrn_source 'fine-focus sealed tube'
_exptl_absorpt_coefficient_mu 0.647
_exptl_absorpt_correction_T_max 0.938
_exptl_absorpt_correction_T_min 0.829
_exptl_absorpt_correction_type multi-scan
_exptl_absorpt_process_details SADABS
_exptl_crystal_colour orange
_exptl_crystal_density_diffrn 1.570
_exptl_crystal_density_method 'not measured'
_exptl_crystal_description needles
_exptl_crystal_F_000 916
_exptl_crystal_recrystallization_method 'Re-crystallisation from solvent: acetonitrile/diethyl ether'
_exptl_crystal_size_max 0.300
_exptl_crystal_size_mid 0.100
_exptl_crystal_size_min 0.100
_refine_diff_density_max 1.012
_refine_diff_density_min -0.395
_refine_diff_density_rms 0.093
_refine_ls_extinction_method none
_refine_ls_goodness_of_fit_ref 1.159
_refine_ls_hydrogen_treatment constr
_refine_ls_matrix_type full
_refine_ls_number_parameters 584
_refine_ls_number_reflns 6681
_refine_ls_number_restraints 108
_refine_ls_restrained_S_all 1.150
_refine_ls_R_factor_all 0.0641
_refine_ls_R_factor_gt 0.0577
_refine_ls_shift/su_max 0.000
_refine_ls_shift/su_mean 0.000
_refine_ls_structure_factor_coef Fsqd
_refine_ls_weighting_details 'w=1/[\s^2^(Fo^2^)+13.5925P] where P=(Fo^2^+2Fc^2^)/3'
_refine_ls_weighting_scheme calc
_refine_ls_wR_factor_gt 0.1431
_refine_ls_wR_factor_ref 0.1464
_reflns_Friedel_coverage 0.000
_reflns_number_gt 6039
_reflns_number_total 6681
_reflns_threshold_expression 'I > 2\s(I)'
_cod_data_source_file c8nj02072h2.cif
_cod_data_source_block umcb0278_ly_23_co
_cod_depositor_comments
;
The following automatic conversions were performed:

'_space_group_crystal_system' value 'Triclinic' changed to
'triclinic' according to
/home/data/users/saulius/crontab/automatic-downloads/rss-feeds/RSC/lib/dictionaries/cif_core.dic
dictionary named 'cif_core.dic' version 2.4.2 from 2011-04-26.

Automatic conversion script
Id: cif_fix_values 4973 2017-02-22 13:04:09Z antanas 

 Adding full bibliography for 7057834--7057838.cif.
;
_cod_original_formula_sum 'C38 H30 Co F6 N5 O6.50 S2'
_cod_database_code 7057835
_shelx_space_group_comment
;
The symmetry employed for this shelxl refinement is uniquely defined
by the following loop, which should always be used as a source of
symmetry information in preference to the above space-group names.
They are only intended as comments.
;

loop_
_space_group_symop_operation_xyz
'x, y, z'
'-x, -y, -z'

loop_
_atom_site_label
_atom_site_type_symbol
_atom_site_fract_x
_atom_site_fract_y
_atom_site_fract_z
_atom_site_U_iso_or_equiv
_atom_site_adp_type
_atom_site_occupancy
_atom_site_site_symmetry_order
_atom_site_calc_flag
_atom_site_refinement_flags_posn
_atom_site_refinement_flags_adp
_atom_site_refinement_flags_occupancy
_atom_site_disorder_assembly
_atom_site_disorder_group
Co1 Co 0.20965(7) 0.22063(5) 0.20703(4) 0.01299(16) Uani 1 1 d . . . . .
N1 N 0.1435(4) 0.1602(3) 0.0973(3) 0.0165(8) Uani 1 1 d . . . . .
N2 N 0.3272(4) 0.0737(3) 0.2121(3) 0.0133(8) Uani 1 1 d . . . . .
N3 N 0.0001(4) 0.2358(3) 0.2899(3) 0.0150(8) Uani 1 1 d . . . . .
N4 N 0.1107(4) 0.3655(3) 0.1732(3) 0.0177(9) Uani 1 1 d . . . . .
C1 C 0.0355(5) 0.2016(4) 0.0475(3) 0.0211(11) Uani 1 1 d . . . . .
H1 H -0.022563 0.259266 0.065410 0.025 Uiso 1 1 calc R U . . .
C2 C 0.0069(6) 0.1621(4) -0.0292(3) 0.0241(11) Uani 1 1 d . . . . .
H2 H -0.068153 0.192771 -0.062544 0.029 Uiso 1 1 calc R U . . .
C3 C 0.0921(6) 0.0765(4) -0.0548(3) 0.0245(11) Uani 1 1 d . . . . .
H3 H 0.074855 0.048169 -0.105931 0.029 Uiso 1 1 calc R U . . .
C4 C 0.2043(6) 0.0321(4) -0.0040(3) 0.0212(11) Uani 1 1 d . . . . .
H4 H 0.263043 -0.025811 -0.020894 0.025 Uiso 1 1 calc R U . . .
C5 C 0.2266(5) 0.0758(4) 0.0721(3) 0.0159(10) Uani 1 1 d . . . . .
C6 C 0.3383(5) 0.0317(3) 0.1333(3) 0.0133(9) Uani 1 1 d . . . . .
C7 C 0.4443(5) -0.0485(4) 0.1117(3) 0.0188(10) Uani 1 1 d . . . . .
H7 H 0.448952 -0.076428 0.057091 0.023 Uiso 1 1 calc R U . . .
C8 C 0.5429(5) -0.0859(3) 0.1731(3) 0.0170(10) Uani 1 1 d . . . . .
H8 H 0.617135 -0.138031 0.159485 0.020 Uiso 1 1 calc R U . . .
C9 C 0.5293(5) -0.0449(3) 0.2544(3) 0.0172(10) Uani 1 1 d . . . . .
H9 H 0.594675 -0.069111 0.296272 0.021 Uiso 1 1 calc R U . . .
C10 C 0.4179(5) 0.0328(3) 0.2739(3) 0.0136(9) Uani 1 1 d . . . . .
C11 C 0.3825(5) 0.0691(3) 0.3647(3) 0.0153(10) Uani 1 1 d . . . . .
C12 C 0.4874(5) 0.1050(3) 0.4086(3) 0.0172(10) Uani 1 1 d . . . . .
H12 H 0.583688 0.103492 0.382019 0.021 Uiso 1 1 calc R U . . .
C13 C 0.4478(5) 0.1428(3) 0.4917(3) 0.0184(10) Uani 1 1 d . . . . .
H13 H 0.517782 0.166486 0.520869 0.022 Uiso 1 1 calc R U . . .
C14 C 0.3051(5) 0.1455(4) 0.5314(3) 0.0190(10) Uani 1 1 d . . . . .
H14 H 0.277894 0.174282 0.585756 0.023 Uiso 1 1 calc R U . . .
C15 C 0.2012(5) 0.1052(3) 0.4905(3) 0.0178(10) Uani 1 1 d . . . . .
H15 H 0.106492 0.104420 0.518857 0.021 Uiso 1 1 calc R U . . .
C16 C 0.2396(5) 0.0663(3) 0.4072(3) 0.0149(10) Uani 1 1 d . . . . .
C17 C 0.1357(5) 0.0155(3) 0.3640(3) 0.0142(9) Uani 1 1 d . . . . .
C18 C 0.1771(5) -0.0834(3) 0.3490(3) 0.0154(10) Uani 1 1 d . . . . .
H18 H 0.266710 -0.115792 0.366628 0.018 Uiso 1 1 calc R U . . .
C19 C 0.0867(6) -0.1342(4) 0.3083(3) 0.0213(11) Uani 1 1 d . . . . .
H19 H 0.115619 -0.200140 0.299324 0.026 Uiso 1 1 calc R U . . .
C20 C -0.0466(6) -0.0867(4) 0.2810(3) 0.0203(10) Uani 1 1 d . . . . .
H20 H -0.107800 -0.120799 0.254166 0.024 Uiso 1 1 calc R U . . .
C21 C -0.0881(5) 0.0116(4) 0.2939(3) 0.0184(10) Uani 1 1 d . . . . .
H21 H -0.177119 0.043614 0.275115 0.022 Uiso 1 1 calc R U . . .
C22 C 0.0021(5) 0.0635(3) 0.3347(3) 0.0147(9) Uani 1 1 d . . . . .
C23 C -0.0509(5) 0.1691(3) 0.3480(3) 0.0146(10) Uani 1 1 d . . . . .
C24 C -0.1587(5) 0.1952(4) 0.4185(3) 0.0193(10) Uani 1 1 d . . . . .
H24 H -0.191897 0.147692 0.458081 0.023 Uiso 1 1 calc R U . . .
C25 C -0.2151(6) 0.2921(4) 0.4288(4) 0.0259(12) Uani 1 1 d . . . . .
H25 H -0.283217 0.310981 0.476897 0.031 Uiso 1 1 calc R U . . .
C26 C -0.1690(6) 0.3607(4) 0.3666(4) 0.0242(11) Uani 1 1 d . . . . .
H26 H -0.208740 0.426160 0.370819 0.029 Uiso 1 1 calc R U . . .
C27 C -0.0615(5) 0.3303(3) 0.2972(3) 0.0161(10) Uani 1 1 d . . . . .
C28 C -0.0097(5) 0.4003(4) 0.2275(3) 0.0175(10) Uani 1 1 d . . . . .
C29 C -0.0815(6) 0.4955(4) 0.2164(4) 0.0253(12) Uani 1 1 d . . . . .
H29 H -0.165055 0.518480 0.253844 0.030 Uiso 1 1 calc R U . . .
C30 C -0.0271(6) 0.5550(4) 0.1492(4) 0.0293(13) Uani 1 1 d . . . . .
H30 H -0.073096 0.618927 0.140937 0.035 Uiso 1 1 calc R U . . .
C31 C 0.0973(6) 0.5189(4) 0.0938(4) 0.0258(12) Uani 1 1 d . . . . .
H31 H 0.135640 0.557876 0.047767 0.031 Uiso 1 1 calc R U . . .
C32 C 0.1624(6) 0.4241(4) 0.1085(3) 0.0233(11) Uani 1 1 d . . . . .
H32 H 0.246044 0.399853 0.071735 0.028 Uiso 1 1 calc R U . . .
N5A N 0.2959(19) 0.2865(10) 0.3095(10) 0.0176(9) Uani 0.535(16) 1 d D U P A 1
C33A C 0.3271(12) 0.3373(8) 0.3577(7) 0.0185(10) Uani 0.535(16) 1 d D U P A 1
C34A C 0.3685(14) 0.4016(7) 0.4209(7) 0.0198(12) Uani 0.535(16) 1 d D U P A 1
H34A H 0.283422 0.447511 0.440215 0.030 Uiso 0.535(16) 1 calc R U P A 1
H34B H 0.444686 0.435892 0.392314 0.030 Uiso 0.535(16) 1 calc R U P A 1
H34C H 0.404591 0.363414 0.471417 0.030 Uiso 0.535(16) 1 calc R U P A 1
N5B N 0.293(2) 0.2851(12) 0.3081(11) 0.0176(10) Uani 0.465(16) 1 d D U P A 2
C33B C 0.3500(13) 0.3293(9) 0.3507(8) 0.0185(10) Uani 0.465(16) 1 d D U P A 2
C34B C 0.4262(14) 0.3869(8) 0.4036(8) 0.0196(12) Uani 0.465(16) 1 d D U P A 2
H34D H 0.529257 0.380026 0.382020 0.029 Uiso 0.465(16) 1 calc R U P A 2
H34E H 0.416515 0.364089 0.464941 0.029 Uiso 0.465(16) 1 calc R U P A 2
H34F H 0.382763 0.454143 0.398578 0.029 Uiso 0.465(16) 1 calc R U P A 2
S1 S 0.56700(13) 0.23252(8) 0.11977(8) 0.0177(3) Uani 1 1 d . . . . .
O1 O 0.4062(4) 0.2454(2) 0.1198(2) 0.0197(7) Uani 1 1 d . . . . .
O2 O 0.6231(4) 0.1892(3) 0.2000(3) 0.0356(10) Uani 1 1 d . . . . .
O3 O 0.6439(4) 0.1980(3) 0.0381(3) 0.0362(10) Uani 1 1 d . . . . .
C35 C 0.5996(6) 0.3583(4) 0.1184(4) 0.0230(11) Uani 1 1 d . . . . .
F1 F 0.5445(4) 0.4109(3) 0.0512(3) 0.0453(10) Uani 1 1 d . . . . .
F2 F 0.7459(3) 0.3621(2) 0.1113(2) 0.0346(8) Uani 1 1 d . . . . .
F3 F 0.5394(4) 0.3995(3) 0.1934(3) 0.0498(11) Uani 1 1 d . . . . .
S2 S 0.54524(14) 0.66294(9) 0.31758(8) 0.0203(3) Uani 1 1 d . . . . .
O4 O 0.4259(4) 0.7127(3) 0.3756(3) 0.0330(9) Uani 1 1 d . . . . .
O5 O 0.5994(4) 0.5652(3) 0.3482(3) 0.0279(9) Uani 1 1 d . . . . .
O6 O 0.6591(4) 0.7193(3) 0.2835(3) 0.0320(9) Uani 1 1 d . . . . .
C36 C 0.4565(7) 0.6463(4) 0.2187(4) 0.0285(12) Uani 1 1 d . . . . .
F4 F 0.5550(5) 0.6065(3) 0.1553(2) 0.0458(10) Uani 1 1 d . . . . .
F5 F 0.3869(4) 0.7303(2) 0.1861(2) 0.0445(10) Uani 1 1 d . . . . .
F6 F 0.3545(4) 0.5873(3) 0.2378(3) 0.0434(9) Uani 1 1 d . . . . .
O1S O -0.0243(15) 0.4986(14) 0.5106(14) 0.029(3) Uani 0.5 1 d D U P B -1
C1S C 0.0570(14) 0.4137(10) 0.5472(10) 0.040(3) Uani 0.5 1 d D U P B -1
H1S1 H 0.146553 0.428990 0.567846 0.048 Uiso 0.5 1 calc R U P B -1
H1S2 H 0.085397 0.366206 0.501837 0.048 Uiso 0.5 1 calc R U P B -1
C2S C -0.035(2) 0.3720(16) 0.6232(12) 0.055(5) Uani 0.5 1 d D U P B -1
H2S1 H 0.024341 0.317973 0.651462 0.082 Uiso 0.5 1 calc R U P B -1
H2S2 H -0.117672 0.350231 0.601341 0.082 Uiso 0.5 1 calc R U P B -1
H2S3 H -0.069953 0.420965 0.665445 0.082 Uiso 0.5 1 calc R U P B -1
C1T C 0.0558(15) 0.5426(8) 0.4388(10) 0.035(3) Uani 0.5 1 d D U P B -1
H1T1 H 0.079291 0.498770 0.390288 0.043 Uiso 0.5 1 calc R U P B -1
H1T2 H 0.148042 0.556015 0.457399 0.043 Uiso 0.5 1 calc R U P B -1
C2T C -0.034(2) 0.6354(12) 0.4079(16) 0.051(5) Uani 0.5 1 d D U P B -1
H2T1 H -0.134627 0.625496 0.405560 0.076 Uiso 0.5 1 calc R U P B -1
H2T2 H 0.006297 0.655090 0.349606 0.076 Uiso 0.5 1 calc R U P B -1
H2T3 H -0.031806 0.685078 0.448518 0.076 Uiso 0.5 1 calc R U P B -1

loop_
_atom_site_aniso_label
_atom_site_aniso_U_11
_atom_site_aniso_U_22
_atom_site_aniso_U_33
_atom_site_aniso_U_23
_atom_site_aniso_U_13
_atom_site_aniso_U_12
Co1 0.0124(3) 0.0134(3) 0.0122(3) 0.0004(2) -0.0015(2) 0.0008(2)
N1 0.0133(19) 0.021(2) 0.015(2) 0.0029(16) -0.0012(16) -0.0021(17)
N2 0.0101(18) 0.0149(19) 0.0147(19) 0.0018(16) -0.0018(15) -0.0019(15)
N3 0.0140(19) 0.016(2) 0.0150(19) 0.0011(16) -0.0031(16) -0.0014(16)
N4 0.017(2) 0.018(2) 0.017(2) 0.0025(17) -0.0045(17) 0.0015(17)
C1 0.017(2) 0.025(3) 0.021(3) 0.004(2) -0.003(2) -0.003(2)
C2 0.017(2) 0.038(3) 0.019(3) 0.006(2) -0.006(2) -0.006(2)
C3 0.027(3) 0.036(3) 0.014(2) 0.002(2) -0.001(2) -0.016(2)
C4 0.019(2) 0.029(3) 0.017(2) -0.003(2) 0.002(2) -0.008(2)
C5 0.013(2) 0.021(2) 0.014(2) -0.0019(19) 0.0040(19) -0.0057(19)
C6 0.011(2) 0.016(2) 0.012(2) 0.0019(18) 0.0041(18) -0.0041(18)
C7 0.021(3) 0.019(2) 0.016(2) -0.0018(19) 0.004(2) -0.004(2)
C8 0.012(2) 0.014(2) 0.022(3) 0.0040(19) 0.0047(19) 0.0005(18)
C9 0.014(2) 0.017(2) 0.020(2) 0.0064(19) -0.0015(19) -0.0024(19)
C10 0.011(2) 0.013(2) 0.017(2) 0.0042(18) -0.0016(18) -0.0040(18)
C11 0.016(2) 0.015(2) 0.014(2) 0.0050(18) -0.0032(19) -0.0002(19)
C12 0.014(2) 0.016(2) 0.021(2) 0.0029(19) -0.003(2) 0.0000(19)
C13 0.021(2) 0.017(2) 0.019(2) 0.0004(19) -0.011(2) -0.002(2)
C14 0.021(3) 0.021(2) 0.014(2) 0.0023(19) -0.005(2) 0.002(2)
C15 0.019(2) 0.015(2) 0.018(2) 0.0013(19) 0.000(2) 0.0000(19)
C16 0.017(2) 0.014(2) 0.013(2) 0.0053(18) -0.0061(19) 0.0010(19)
C17 0.018(2) 0.015(2) 0.010(2) 0.0003(18) -0.0007(18) -0.0041(19)
C18 0.014(2) 0.017(2) 0.014(2) 0.0029(19) 0.0033(18) -0.0010(19)
C19 0.027(3) 0.017(2) 0.019(2) -0.002(2) -0.002(2) -0.001(2)
C20 0.023(3) 0.025(3) 0.014(2) -0.002(2) -0.003(2) -0.007(2)
C21 0.018(2) 0.024(3) 0.014(2) 0.000(2) -0.0019(19) -0.005(2)
C22 0.013(2) 0.021(2) 0.010(2) 0.0019(18) 0.0020(18) -0.0031(19)
C23 0.011(2) 0.019(2) 0.014(2) 0.0012(19) -0.0046(18) -0.0005(19)
C24 0.016(2) 0.024(3) 0.016(2) 0.004(2) -0.002(2) -0.001(2)
C25 0.023(3) 0.029(3) 0.021(3) -0.004(2) 0.006(2) 0.005(2)
C26 0.024(3) 0.018(3) 0.027(3) -0.002(2) 0.003(2) 0.005(2)
C27 0.013(2) 0.018(2) 0.017(2) 0.0004(19) -0.0033(19) 0.0001(19)
C28 0.017(2) 0.019(2) 0.017(2) 0.0003(19) -0.007(2) 0.0005(19)
C29 0.025(3) 0.021(3) 0.027(3) -0.003(2) 0.000(2) 0.004(2)
C30 0.030(3) 0.015(3) 0.039(3) 0.006(2) -0.004(3) 0.005(2)
C31 0.025(3) 0.027(3) 0.023(3) 0.011(2) -0.002(2) -0.001(2)
C32 0.021(3) 0.025(3) 0.022(3) 0.004(2) -0.003(2) -0.002(2)
N5A 0.015(2) 0.019(2) 0.018(2) -0.0005(16) -0.0010(17) 0.0004(17)
C33A 0.015(2) 0.020(2) 0.019(2) -0.0011(16) -0.0012(18) 0.0005(18)
C34A 0.016(3) 0.021(2) 0.021(2) -0.0032(19) -0.001(2) -0.001(2)
N5B 0.015(2) 0.019(2) 0.018(2) -0.0006(17) -0.0011(18) 0.0004(18)
C33B 0.015(2) 0.020(2) 0.019(2) -0.0010(17) -0.0015(18) 0.0001(18)
C34B 0.016(3) 0.021(2) 0.021(2) -0.003(2) -0.001(2) -0.001(2)
S1 0.0154(6) 0.0137(6) 0.0233(6) -0.0010(5) 0.0006(5) -0.0015(5)
O1 0.0157(17) 0.0217(18) 0.0212(18) 0.0024(14) -0.0005(14) -0.0035(14)
O2 0.028(2) 0.033(2) 0.046(3) 0.0182(19) -0.0178(19) -0.0065(18)
O3 0.028(2) 0.037(2) 0.044(3) -0.022(2) 0.0134(19) -0.0089(18)
C35 0.020(3) 0.018(3) 0.030(3) -0.001(2) 0.001(2) -0.004(2)
F1 0.040(2) 0.0337(19) 0.064(3) 0.0278(18) -0.0199(19) -0.0134(16)
F2 0.0229(16) 0.0385(19) 0.046(2) 0.0004(16) -0.0025(15) -0.0172(15)
F3 0.060(2) 0.034(2) 0.055(2) -0.0262(18) 0.028(2) -0.0194(18)
S2 0.0222(6) 0.0154(6) 0.0219(6) -0.0021(5) -0.0033(5) 0.0029(5)
O4 0.034(2) 0.031(2) 0.030(2) -0.0109(17) 0.0010(18) 0.0084(18)
O5 0.027(2) 0.0174(18) 0.037(2) 0.0029(16) -0.0035(17) 0.0027(15)
O6 0.031(2) 0.026(2) 0.039(2) 0.0063(18) -0.0078(18) -0.0065(17)
C36 0.038(3) 0.022(3) 0.026(3) -0.004(2) -0.005(2) -0.001(2)
F4 0.065(3) 0.045(2) 0.0282(19) -0.0106(16) -0.0011(18) -0.0080(19)
F5 0.059(2) 0.0309(19) 0.047(2) 0.0045(16) -0.032(2) -0.0029(17)
F6 0.039(2) 0.040(2) 0.057(2) -0.0041(18) -0.0191(18) -0.0121(17)
O1S 0.013(11) 0.028(4) 0.048(11) 0.006(6) -0.002(8) -0.009(7)
C1S 0.033(7) 0.023(6) 0.067(9) 0.013(7) -0.021(7) -0.009(6)
C2S 0.067(14) 0.061(12) 0.047(11) 0.004(9) -0.021(10) -0.033(11)
C1T 0.042(8) 0.016(6) 0.049(8) 0.004(6) -0.004(7) -0.012(6)
C2T 0.052(12) 0.028(8) 0.078(15) 0.019(10) -0.024(10) -0.017(9)

loop_
_atom_type_symbol
_atom_type_description
_atom_type_scat_dispersion_real
_atom_type_scat_dispersion_imag
_atom_type_scat_source
C C 0.0033 0.0016 'International Tables Vol C Tables 4.2.6.8 and 6.1.1.4'
H H 0.0000 0.0000 'International Tables Vol C Tables 4.2.6.8 and 6.1.1.4'
N N 0.0061 0.0033 'International Tables Vol C Tables 4.2.6.8 and 6.1.1.4'
O O 0.0106 0.0060 'International Tables Vol C Tables 4.2.6.8 and 6.1.1.4'
F F 0.0171 0.0103 'International Tables Vol C Tables 4.2.6.8 and 6.1.1.4'
S S 0.1246 0.1234 'International Tables Vol C Tables 4.2.6.8 and 6.1.1.4'
Co Co 0.3494 0.9721 'International Tables Vol C Tables 4.2.6.8 and 6.1.1.4'

loop_
_geom_angle_atom_site_label_1
_geom_angle_atom_site_label_2
_geom_angle_atom_site_label_3
_geom_angle
N5B Co1 N1 174.3(6)
N5B Co1 N4 84.4(5)
N1 Co1 N4 94.74(15)
N1 Co1 N5A 174.0(5)
N4 Co1 N5A 84.4(5)
N5B Co1 N2 102.9(5)
N1 Co1 N2 77.00(15)
N4 Co1 N2 167.94(15)
N5A Co1 N2 102.9(5)
N5B Co1 N3 86.7(6)
N1 Co1 N3 98.59(15)
N4 Co1 N3 77.26(15)
N5A Co1 N3 87.1(5)
N2 Co1 N3 112.36(15)
N5B Co1 O1 88.4(6)
N1 Co1 O1 85.94(14)
N4 Co1 O1 88.62(14)
N5A Co1 O1 88.1(5)
N2 Co1 O1 82.10(14)
N3 Co1 O1 165.44(14)
C1 N1 C5 118.7(4)
C1 N1 Co1 125.8(3)
C5 N1 Co1 115.3(3)
C6 N2 C10 118.4(4)
C6 N2 Co1 112.3(3)
C10 N2 Co1 126.8(3)
C23 N3 C27 118.6(4)
C23 N3 Co1 127.5(3)
C27 N3 Co1 111.7(3)
C32 N4 C28 119.1(4)
C32 N4 Co1 126.0(3)
C28 N4 Co1 114.8(3)
N1 C1 C2 122.9(5)
N1 C1 H1 118.6
C2 C1 H1 118.6
C3 C2 C1 118.3(5)
C3 C2 H2 120.9
C1 C2 H2 120.9
C2 C3 C4 119.9(5)
C2 C3 H3 120.1
C4 C3 H3 120.1
C5 C4 C3 118.7(5)
C5 C4 H4 120.7
C3 C4 H4 120.7
N1 C5 C4 121.6(4)
N1 C5 C6 115.5(4)
C4 C5 C6 122.8(4)
N2 C6 C7 122.4(4)
N2 C6 C5 115.1(4)
C7 C6 C5 122.5(4)
C8 C7 C6 118.8(4)
C8 C7 H7 120.6
C6 C7 H7 120.6
C9 C8 C7 118.9(4)
C9 C8 H8 120.5
C7 C8 H8 120.5
C8 C9 C10 120.0(4)
C8 C9 H9 120.0
C10 C9 H9 120.0
N2 C10 C9 121.3(4)
N2 C10 C11 116.4(4)
C9 C10 C11 122.1(4)
C12 C11 C16 119.9(4)
C12 C11 C10 121.7(4)
C16 C11 C10 118.4(4)
C13 C12 C11 119.9(5)
C13 C12 H12 120.0
C11 C12 H12 120.0
C14 C13 C12 120.4(4)
C14 C13 H13 119.8
C12 C13 H13 119.8
C13 C14 C15 120.3(5)
C13 C14 H14 119.8
C15 C14 H14 119.8
C16 C15 C14 119.9(5)
C16 C15 H15 120.0
C14 C15 H15 120.0
C15 C16 C11 119.4(4)
C15 C16 C17 121.7(4)
C11 C16 C17 118.8(4)
C18 C17 C22 118.5(4)
C18 C17 C16 118.4(4)
C22 C17 C16 123.1(4)
C19 C18 C17 121.1(4)
C19 C18 H18 119.4
C17 C18 H18 119.4
C20 C19 C18 120.1(5)
C20 C19 H19 119.9
C18 C19 H19 119.9
C21 C20 C19 119.5(5)
C21 C20 H20 120.2
C19 C20 H20 120.2
C20 C21 C22 120.9(5)
C20 C21 H21 119.6
C22 C21 H21 119.6
C21 C22 C17 119.9(4)
C21 C22 C23 118.0(4)
C17 C22 C23 122.1(4)
N3 C23 C24 121.9(4)
N3 C23 C22 119.5(4)
C24 C23 C22 118.6(4)
C25 C24 C23 119.4(5)
C25 C24 H24 120.3
C23 C24 H24 120.3
C24 C25 C26 119.0(5)
C24 C25 H25 120.5
C26 C25 H25 120.5
C25 C26 C27 119.0(5)
C25 C26 H26 120.5
C27 C26 H26 120.5
N3 C27 C26 121.9(5)
N3 C27 C28 116.6(4)
C26 C27 C28 121.5(4)
N4 C28 C29 121.3(5)
N4 C28 C27 115.8(4)
C29 C28 C27 122.9(5)
C30 C29 C28 119.0(5)
C30 C29 H29 120.5
C28 C29 H29 120.5
C29 C30 C31 119.5(5)
C29 C30 H30 120.3
C31 C30 H30 120.3
C32 C31 C30 118.4(5)
C32 C31 H31 120.8
C30 C31 H31 120.8
N4 C32 C31 122.8(5)
N4 C32 H32 118.6
C31 C32 H32 118.6
C33A N5A Co1 166.9(14)
N5A C33A C34A 179.0(14)
C33A C34A H34A 109.5
C33A C34A H34B 109.5
H34A C34A H34B 109.5
C33A C34A H34C 109.5
H34A C34A H34C 109.5
H34B C34A H34C 109.5
C33B N5B Co1 167.7(16)
N5B C33B C34B 178.4(16)
C33B C34B H34D 109.5
C33B C34B H34E 109.5
H34D C34B H34E 109.5
C33B C34B H34F 109.5
H34D C34B H34F 109.5
H34E C34B H34F 109.5
O3 S1 O2 116.7(3)
O3 S1 O1 113.1(2)
O2 S1 O1 115.2(2)
O3 S1 C35 103.6(3)
O2 S1 C35 104.1(2)
O1 S1 C35 101.5(2)
S1 O1 Co1 140.1(2)
F1 C35 F3 108.3(5)
F1 C35 F2 107.3(4)
F3 C35 F2 107.8(4)
F1 C35 S1 112.0(4)
F3 C35 S1 110.6(4)
F2 C35 S1 110.5(3)
O5 S2 O6 114.6(2)
O5 S2 O4 114.3(3)
O6 S2 O4 115.6(3)
O5 S2 C36 103.6(2)
O6 S2 C36 103.2(3)
O4 S2 C36 103.5(3)
F4 C36 F5 108.6(5)
F4 C36 F6 107.7(4)
F5 C36 F6 106.9(5)
F4 C36 S2 111.1(4)
F5 C36 S2 111.6(4)
F6 C36 S2 110.8(4)
C1S O1S C1T 113.1(13)
O1S C1S C2S 109.9(14)
O1S C1S H1S1 109.7
C2S C1S H1S1 109.7
O1S C1S H1S2 109.7
C2S C1S H1S2 109.7
H1S1 C1S H1S2 108.2
C1S C2S H2S1 109.5
C1S C2S H2S2 109.5
H2S1 C2S H2S2 109.5
C1S C2S H2S3 109.5
H2S1 C2S H2S3 109.5
H2S2 C2S H2S3 109.5
O1S C1T C2T 109.8(16)
O1S C1T H1T1 109.7
C2T C1T H1T1 109.7
O1S C1T H1T2 109.7
C2T C1T H1T2 109.7
H1T1 C1T H1T2 108.2
C1T C2T H2T1 109.5
C1T C2T H2T2 109.5
H2T1 C2T H2T2 109.5
C1T C2T H2T3 109.5
H2T1 C2T H2T3 109.5
H2T2 C2T H2T3 109.5

loop_
_geom_bond_atom_site_label_1
_geom_bond_atom_site_label_2
_geom_bond_distance
Co1 N5B 2.094(9)
Co1 N1 2.096(4)
Co1 N4 2.131(4)
Co1 N5A 2.134(8)
Co1 N2 2.157(4)
Co1 N3 2.172(4)
Co1 O1 2.181(3)
N1 C1 1.343(6)
N1 C5 1.349(6)
N2 C6 1.349(6)
N2 C10 1.355(6)
N3 C23 1.342(6)
N3 C27 1.355(6)
N4 C32 1.331(7)
N4 C28 1.349(6)
C1 C2 1.382(7)
C1 H1 0.9300
C2 C3 1.372(8)
C2 H2 0.9300
C3 C4 1.391(7)
C3 H3 0.9300
C4 C5 1.386(7)
C4 H4 0.9300
C5 C6 1.487(6)
C6 C7 1.391(7)
C7 C8 1.385(7)
C7 H7 0.9300
C8 C9 1.375(7)
C8 H8 0.9300
C9 C10 1.389(6)
C9 H9 0.9300
C10 C11 1.480(6)
C11 C12 1.398(7)
C11 C16 1.404(7)
C12 C13 1.384(7)
C12 H12 0.9300
C13 C14 1.379(7)
C13 H13 0.9300
C14 C15 1.398(7)
C14 H14 0.9300
C15 C16 1.392(7)
C15 H15 0.9300
C16 C17 1.500(6)
C17 C18 1.397(6)
C17 C22 1.402(6)
C18 C19 1.387(7)
C18 H18 0.9300
C19 C20 1.386(7)
C19 H19 0.9300
C20 C21 1.384(7)
C20 H20 0.9300
C21 C22 1.396(7)
C21 H21 0.9300
C22 C23 1.494(6)
C23 C24 1.401(7)
C24 C25 1.379(7)
C24 H24 0.9300
C25 C26 1.382(8)
C25 H25 0.9300
C26 C27 1.401(7)
C26 H26 0.9300
C27 C28 1.482(7)
C28 C29 1.393(7)
C29 C30 1.373(8)
C29 H29 0.9300
C30 C31 1.389(8)
C30 H30 0.9300
C31 C32 1.374(7)
C31 H31 0.9300
C32 H32 0.9300
N5A C33A 1.135(7)
C33A C34A 1.471(7)
C34A H34A 0.9600
C34A H34B 0.9600
C34A H34C 0.9600
N5B C33B 1.135(7)
C33B C34B 1.471(7)
C34B H34D 0.9600
C34B H34E 0.9600
C34B H34F 0.9600
S1 O3 1.428(4)
S1 O2 1.429(4)
S1 O1 1.460(3)
S1 C35 1.825(5)
C35 F1 1.312(6)
C35 F3 1.330(6)
C35 F2 1.346(6)
S2 O5 1.438(4)
S2 O6 1.441(4)
S2 O4 1.444(4)
S2 C36 1.822(6)
C36 F4 1.330(7)
C36 F5 1.333(6)
C36 F6 1.341(7)
O1S C1S 1.409(13)
O1S C1T 1.410(13)
C1S C2S 1.495(13)
C1S H1S1 0.9700
C1S H1S2 0.9700
C2S H2S1 0.9600
C2S H2S2 0.9600
C2S H2S3 0.9600
C1T C2T 1.494(13)
C1T H1T1 0.9700
C1T H1T2 0.9700
C2T H2T1 0.9600
C2T H2T2 0.9600
C2T H2T3 0.9600
